data_7224071
loop_
_publ_author_name
'Hang, Xinxin'
'Wang, Shentang'
'Zhu, Xiaofei'
'Han, Haitao'
'Liao, Wuping'

_publ_section_title
;
 pH-dependent formation of different coordination cages based on Co4-TC4A
 secondary building units and bridging ligands
;
_journal_issue 26
_journal_name_full CrystEngComm
_journal_page_first 4938
_journal_paper_doi 10.1039/C6CE00028B
_journal_volume 18
_journal_year 2016
_chemical_formula_sum 'C216 H216 Cl4 Co16 N4 O44 S16'
_chemical_formula_weight 5169.81
_chemical_name_common '{Co16 Cl4 (HCO2)4 (H2O)4 [C40H44S4O4]4 [C13H7NO4]4}'
_space_group_crystal_system monoclinic
_space_group_IT_number 15
_space_group_name_Hall '-C 2yc'
_space_group_name_H-M_alt 'C 1 2/c 1'
_symmetry_space_group_name_Hall '-C 2yc'
_symmetry_space_group_name_H-M 'C 1 2/c 1'
_atom_sites_solution_hydrogens geom
_audit_creation_method SHELXL-2014/8
_audit_update_record
;
2016-01-05 deposited with the CCDC.
2016-01-29 downloaded from the CCDC.
;
_cell_angle_alpha 90
_cell_angle_beta 111.972(2)
_cell_angle_gamma 90
_cell_formula_units_Z 4
_cell_length_a 42.516(2)
_cell_length_b 28.4143(14)
_cell_length_c 33.6347(17)
_cell_measurement_reflns_used 9742
_cell_measurement_temperature 294(2)
_cell_measurement_theta_max 44.53
_cell_measurement_theta_min 2.88
_cell_volume 37682(3)
_computing_cell_refinement 'Bruker SAINT'
_computing_data_collection 'Bruker APEX2'
_computing_data_reduction 'Bruker SAINT'
_computing_molecular_graphics 'Bruker SHELXTL'
_computing_publication_material 'Bruker SHELXTL'
_computing_structure_refinement 'SHELXL-2014/8 (Sheldrick, 2014)'
_computing_structure_solution 'SHELXS-97 (Sheldrick 2008)'
_diffrn_ambient_temperature 294(2)
_diffrn_measured_fraction_theta_full 1.000
_diffrn_measured_fraction_theta_max 1.000
_diffrn_measurement_device_type 'Bruker APEX-II CCD'
_diffrn_measurement_method '\f and \w scans'
_diffrn_radiation_type CuK\a
_diffrn_radiation_wavelength 1.54178
_diffrn_reflns_av_R_equivalents 0.1214
_diffrn_reflns_av_unetI/netI 0.0563
_diffrn_reflns_Laue_measured_fraction_full 1.000
_diffrn_reflns_Laue_measured_fraction_max 1.000
_diffrn_reflns_limit_h_max 35
_diffrn_reflns_limit_h_min -35
_diffrn_reflns_limit_k_max 23
_diffrn_reflns_limit_k_min -23
_diffrn_reflns_limit_l_max 28
_diffrn_reflns_limit_l_min -28
_diffrn_reflns_number 122879
_diffrn_reflns_point_group_measured_fraction_full 1.000
_diffrn_reflns_point_group_measured_fraction_max 1.000
_diffrn_reflns_theta_full 39.998
_diffrn_reflns_theta_max 39.998
_diffrn_reflns_theta_min 2.119
_exptl_absorpt_coefficient_mu 6.799
_exptl_crystal_colour violet
_exptl_crystal_density_diffrn 0.909
_exptl_crystal_description block
_exptl_crystal_F_000 10544
_exptl_crystal_size_max 0.15
_exptl_crystal_size_mid 0.12
_exptl_crystal_size_min 0.10
_refine_diff_density_max 0.736
_refine_diff_density_min -0.328
_refine_diff_density_rms 0.069
_refine_ls_extinction_method none
_refine_ls_goodness_of_fit_ref 1.051
_refine_ls_hydrogen_treatment constr
_refine_ls_matrix_type full
_refine_ls_number_parameters 1191
_refine_ls_number_reflns 11444
_refine_ls_number_restraints 42
_refine_ls_restrained_S_all 1.051
_refine_ls_R_factor_all 0.0864
_refine_ls_R_factor_gt 0.0675
_refine_ls_shift/su_max 0.010
_refine_ls_shift/su_mean 0.000
_refine_ls_structure_factor_coef Fsqd
_refine_ls_weighting_details 'w=1/[\s^2^(Fo^2^)+(0.1152P)^2^+180.1700P] where P=(Fo^2^+2Fc^2^)/3'
_refine_ls_weighting_scheme calc
_refine_ls_wR_factor_gt 0.1865
_refine_ls_wR_factor_ref 0.1967
_reflns_Friedel_coverage 0.000
_reflns_number_gt 8868
_reflns_number_total 11444
_reflns_threshold_expression 'I > 2\s(I)'
_cod_data_source_file c6ce00028b2.cif
_cod_data_source_block 117_0m_a_sq_d
_cod_depositor_comments 'Adding full bibliography for 7224069--7224072.cif.'
_cod_database_code 7224071
_shelx_shelxl_version_number 2014/8
_shelx_space_group_comment
;
The symmetry employed for this shelxl refinement is uniquely defined
by the following loop, which should always be used as a source of
symmetry information in preference to the above space-group names.
They are only intended as comments.
;

loop_
_space_group_symop_operation_xyz
'x, y, z'
'-x, y, -z+1/2'
'x+1/2, y+1/2, z'
'-x+1/2, y+1/2, -z+1/2'
'-x, -y, -z'
'x, -y, z-1/2'
'-x+1/2, -y+1/2, -z'
'x+1/2, -y+1/2, z-1/2'

loop_
_atom_site_label
_atom_site_type_symbol
_atom_site_fract_x
_atom_site_fract_y
_atom_site_fract_z
_atom_site_U_iso_or_equiv
_atom_site_adp_type
_atom_site_occupancy
_atom_site_site_symmetry_order
_atom_site_calc_flag
_atom_site_refinement_flags_posn
_atom_site_refinement_flags_adp
Co1 Co 0.56935(4) 0.92895(6) 0.16804(5) 0.0571(6) Uani 1 1 d . .
Co2 Co 0.64258(4) 0.89644(6) 0.24713(5) 0.0574(6) Uani 1 1 d . .
Co3 Co 0.63749(4) 0.79515(6) 0.19944(5) 0.0563(6) Uani 1 1 d . .
Co4 Co 0.56763(4) 0.82656(6) 0.12304(5) 0.0511(6) Uani 1 1 d . .
Co5 Co 0.35078(4) 0.69623(6) 0.09275(5) 0.0500(6) Uani 1 1 d . .
Co6 Co 0.41254(4) 0.66682(6) 0.06292(5) 0.0476(6) Uani 1 1 d . .
Co7 Co 0.41605(4) 0.56317(6) 0.10693(5) 0.0519(6) Uani 1 1 d . .
Co8 Co 0.35036(4) 0.59386(6) 0.13591(5) 0.0496(6) Uani 1 1 d . .
S1 S 0.57378(8) 0.99962(11) 0.12600(10) 0.0680(10) Uani 1 1 d . .
S2 S 0.69290(7) 0.94673(11) 0.25531(9) 0.0648(10) Uani 1 1 d . .
S3 S 0.68683(7) 0.77683(11) 0.17626(11) 0.0688(10) Uani 1 1 d . .
S4 S 0.56849(7) 0.82945(11) 0.04800(9) 0.0637(10) Uani 1 1 d . .
S5 S 0.29602(7) 0.71904(10) 0.03359(9) 0.0552(9) Uani 1 1 d . .
S6 S 0.39885(7) 0.66680(11) -0.01736(9) 0.0567(9) Uani 1 1 d . .
S7 S 0.40483(7) 0.49388(10) 0.05707(10) 0.0611(9) Uani 1 1 d . .
S8 S 0.29804(7) 0.54475(10) 0.10311(9) 0.0503(9) Uani 1 1 d . .
Cl1 Cl 0.58703(6) 0.84821(10) 0.20783(8) 0.0566(8) Uani 1 1 d . .
Cl2 Cl 0.40433(6) 0.64240(9) 0.13855(8) 0.0557(8) Uani 1 1 d . .
N1 N 0.3767(2) 0.9287(6) 0.2098(3) 0.060(3) Uani 1 1 d . .
N2 N 0.6233(2) 0.5617(5) 0.3042(3) 0.047(3) Uani 1 1 d . .
O1 O 0.57759(16) 0.8959(3) 0.1200(3) 0.050(2) Uani 1 1 d . .
O2 O 0.61896(18) 0.9437(3) 0.2022(2) 0.062(2) Uani 1 1 d . .
O3 O 0.6616(2) 0.8591(2) 0.2107(2) 0.053(2) Uani 1 1 d . .
O4 O 0.61583(18) 0.8097(2) 0.1374(3) 0.057(2) Uani 1 1 d . .
O5 O 0.36339(18) 0.6825(2) 0.0432(3) 0.047(2) Uani 1 1 d . .
O6 O 0.40248(16) 0.5981(2) 0.0519(3) 0.049(2) Uani 1 1 d . .
O7 O 0.36948(18) 0.5478(3) 0.1048(2) 0.050(2) Uani 1 1 d . .
O8 O 0.3263(2) 0.6342(2) 0.0855(2) 0.0455(19) Uani 1 1 d . .
O9 O 0.3807(2) 0.7537(3) 0.1045(2) 0.059(2) Uani 1 1 d . .
O10 O 0.42277(18) 0.7339(3) 0.0816(2) 0.057(2) Uani 1 1 d . .
O11 O 0.51907(19) 0.8401(3) 0.1115(2) 0.057(2) Uani 1 1 d . .
O12 O 0.51964(18) 0.9107(3) 0.1418(2) 0.056(2) Uani 1 1 d . .
O13 O 0.55971(19) 0.7588(3) 0.1349(3) 0.055(2) Uani 1 1 d . .
O14 O 0.6079(2) 0.7378(3) 0.1892(3) 0.060(2) Uani 1 1 d . .
O15 O 0.46565(19) 0.5821(3) 0.1205(2) 0.058(2) Uani 1 1 d . .
O16 O 0.46231(18) 0.6527(3) 0.0894(3) 0.051(2) Uani 1 1 d . .
O17 O 0.33844(17) 0.7115(3) 0.1438(3) 0.061(2) Uani 1 1 d . .
O18 O 0.33474(19) 0.6402(3) 0.1713(2) 0.067(2) Uani 1 1 d . .
O19 O 0.66353(19) 0.8490(4) 0.2951(2) 0.072(3) Uani 1 1 d . .
O20 O 0.65705(19) 0.7790(3) 0.2619(3) 0.073(3) Uani 1 1 d . .
O21 O 0.5534(2) 0.9657(3) 0.2135(2) 0.116(3) Uani 1 1 d . .
O22 O 0.4385(2) 0.5225(3) 0.1644(3) 0.107(3) Uani 1 1 d . .
C1 C 0.5728(3) 0.9180(6) 0.0839(5) 0.049(3) Uani 1 1 d . .
C2 C 0.5690(3) 0.8920(5) 0.0469(6) 0.065(4) Uani 1 1 d . .
C3 C 0.5625(3) 0.9156(5) 0.0084(5) 0.072(4) Uani 1 1 d . .
H3A H 0.5590 0.8980 -0.0162 0.086 Uiso 1 1 calc R U
C4 C 0.5610(3) 0.9636(6) 0.0051(5) 0.070(4) Uani 1 1 d . U
C5 C 0.5653(3) 0.9882(4) 0.0409(5) 0.067(4) Uani 1 1 d . .
H5A H 0.5644 1.0209 0.0397 0.080 Uiso 1 1 calc R U
C6 C 0.5711(3) 0.9656(6) 0.0799(4) 0.056(4) Uani 1 1 d . .
C7 C 0.5534(4) 0.9890(6) -0.0383(5) 0.111(5) Uiso 1 1 d . .
C8 C 0.5206(6) 1.0131(8) -0.0529(7) 0.225(10) Uiso 1 1 d . .
H8A H 0.5199 1.0341 -0.0309 0.338 Uiso 1 1 calc R U
H8B H 0.5177 1.0306 -0.0784 0.338 Uiso 1 1 calc R U
H8C H 0.5028 0.9902 -0.0589 0.338 Uiso 1 1 calc R U
C9 C 0.5800(5) 1.0260(7) -0.0347(6) 0.178(8) Uiso 1 1 d . .
H9A H 0.6020 1.0116 -0.0251 0.268 Uiso 1 1 calc R U
H9B H 0.5752 1.0403 -0.0622 0.268 Uiso 1 1 calc R U
H9C H 0.5797 1.0497 -0.0145 0.268 Uiso 1 1 calc R U
C10 C 0.5549(6) 0.9561(8) -0.0722(7) 0.236(11) Uiso 1 1 d . .
H10A H 0.5765 0.9404 -0.0623 0.355 Uiso 1 1 calc R U
H10B H 0.5371 0.9331 -0.0783 0.355 Uiso 1 1 calc R U
H10C H 0.5520 0.9735 -0.0978 0.355 Uiso 1 1 calc R U
C11 C 0.6355(4) 0.9763(5) 0.1896(5) 0.053(3) Uani 1 1 d . .
C12 C 0.6190(3) 1.0060(5) 0.1542(5) 0.062(4) Uani 1 1 d . .
C13 C 0.6369(4) 1.0388(5) 0.1426(4) 0.075(4) Uani 1 1 d . .
H13A H 0.6250 1.0589 0.1202 0.090 Uiso 1 1 calc R U
C14 C 0.6707(4) 1.0444(5) 0.1612(5) 0.074(4) Uani 1 1 d . U
C15 C 0.6871(3) 1.0158(5) 0.1966(4) 0.068(4) Uani 1 1 d . .
H15A H 0.7103 1.0194 0.2111 0.081 Uiso 1 1 calc R U
C16 C 0.6707(4) 0.9830(4) 0.2111(4) 0.054(3) Uani 1 1 d . .
C17 C 0.6913(4) 1.0831(5) 0.1476(5) 0.091(4) Uiso 1 1 d . .
C18 C 0.6717(5) 1.1054(7) 0.1086(7) 0.206(9) Uiso 1 1 d . .
H18A H 0.6629 1.0821 0.0865 0.309 Uiso 1 1 calc R U
H18B H 0.6532 1.1219 0.1121 0.309 Uiso 1 1 calc R U
H18C H 0.6856 1.1272 0.1008 0.309 Uiso 1 1 calc R U
C19 C 0.7053(4) 1.1172(6) 0.1823(6) 0.168(7) Uiso 1 1 d . .
H19A H 0.7185 1.1010 0.2082 0.251 Uiso 1 1 calc R U
H19B H 0.7194 1.1391 0.1750 0.251 Uiso 1 1 calc R U
H19C H 0.6871 1.1338 0.1864 0.251 Uiso 1 1 calc R U
C20 C 0.7213(5) 1.0597(7) 0.1417(6) 0.194(8) Uiso 1 1 d . .
H20A H 0.7350 1.0444 0.1678 0.291 Uiso 1 1 calc R U
H20B H 0.7133 1.0370 0.1190 0.291 Uiso 1 1 calc R U
H20C H 0.7345 1.0831 0.1344 0.291 Uiso 1 1 calc R U
C21 C 0.6934(4) 0.8649(6) 0.2136(4) 0.052(3) Uani 1 1 d . .
C22 C 0.7120(4) 0.9045(5) 0.2330(4) 0.057(4) Uani 1 1 d . .
C23 C 0.7440(4) 0.9106(5) 0.2350(4) 0.075(4) Uani 1 1 d . .
H23A H 0.7559 0.9377 0.2475 0.090 Uiso 1 1 calc R U
C24 C 0.7595(3) 0.8769(7) 0.2187(5) 0.079(4) Uani 1 1 d . U
C25 C 0.7432(4) 0.8362(5) 0.2005(4) 0.089(4) Uani 1 1 d . .
H25A H 0.7539 0.8135 0.1902 0.107 Uiso 1 1 calc R U
C26 C 0.7093(4) 0.8298(5) 0.1978(4) 0.068(4) Uani 1 1 d . .
C27 C 0.7985(6) 0.8800(8) 0.2218(7) 0.168(7) Uiso 1 1 d . .
C28 C 0.8033(7) 0.9318(10) 0.2108(9) 0.299(14) Uiso 1 1 d . .
H28A H 0.7896 0.9378 0.1813 0.448 Uiso 1 1 calc R U
H28B H 0.7965 0.9524 0.2288 0.448 Uiso 1 1 calc R U
H28C H 0.8267 0.9372 0.2155 0.448 Uiso 1 1 calc R U
C29 C 0.8214(7) 0.8818(10) 0.2664(10) 0.300(14) Uiso 1 1 d . .
H29A H 0.8099 0.8955 0.2833 0.451 Uiso 1 1 calc R U
H29B H 0.8286 0.8505 0.2764 0.451 Uiso 1 1 calc R U
H29C H 0.8408 0.9006 0.2689 0.451 Uiso 1 1 calc R U
C30 C 0.8003(8) 0.8635(11) 0.1807(10) 0.324(16) Uiso 1 1 d . .
H30A H 0.7788 0.8688 0.1578 0.485 Uiso 1 1 calc R U
H30B H 0.8177 0.8806 0.1751 0.485 Uiso 1 1 calc R U
H30C H 0.8055 0.8305 0.1826 0.485 Uiso 1 1 calc R U
C31 C 0.6304(4) 0.8062(4) 0.1090(5) 0.053(3) Uani 1 1 d . .
C32 C 0.6642(4) 0.7924(4) 0.1222(4) 0.054(3) Uani 1 1 d . .
C33 C 0.6793(3) 0.7873(4) 0.0916(7) 0.073(4) Uani 1 1 d . .
H33A H 0.7016 0.7766 0.1003 0.087 Uiso 1 1 calc R U
C34 C 0.6614(5) 0.7978(5) 0.0487(6) 0.072(4) Uani 1 1 d . .
C35 C 0.6274(4) 0.8115(4) 0.0361(5) 0.066(4) Uani 1 1 d . .
H35A H 0.6149 0.8183 0.0074 0.079 Uiso 1 1 calc R U
C36 C 0.6123(3) 0.8150(4) 0.0655(6) 0.055(3) Uani 1 1 d . .
C37 C 0.6777(4) 0.7929(5) 0.0157(5) 0.102(5) Uiso 1 1 d . .
C38 C 0.6764(4) 0.8385(6) -0.0077(5) 0.152(6) Uiso 1 1 d . .
H38A H 0.6872 0.8629 0.0126 0.229 Uiso 1 1 calc R U
H38B H 0.6879 0.8348 -0.0272 0.229 Uiso 1 1 calc R U
H38C H 0.6532 0.8470 -0.0235 0.229 Uiso 1 1 calc R U
C39 C 0.7140(5) 0.7758(7) 0.0343(6) 0.195(8) Uiso 1 1 d . .
H39A H 0.7274 0.7973 0.0561 0.292 Uiso 1 1 calc R U
H39B H 0.7147 0.7452 0.0466 0.292 Uiso 1 1 calc R U
H39C H 0.7229 0.7741 0.0120 0.292 Uiso 1 1 calc R U
C40 C 0.6608(5) 0.7567(6) -0.0167(6) 0.172(7) Uiso 1 1 d . .
H40A H 0.6612 0.7271 -0.0027 0.257 Uiso 1 1 calc R U
H40B H 0.6377 0.7658 -0.0324 0.257 Uiso 1 1 calc R U
H40C H 0.6724 0.7535 -0.0361 0.257 Uiso 1 1 calc R U
C41 C 0.3442(4) 0.6926(4) 0.0037(5) 0.041(3) Uani 1 1 d . .
C42 C 0.3115(4) 0.7095(4) -0.0081(5) 0.047(3) Uani 1 1 d . .
C43 C 0.2919(3) 0.7185(4) -0.0507(6) 0.059(3) Uani 1 1 d . .
H43A H 0.2701 0.7298 -0.0573 0.071 Uiso 1 1 calc R U
C44 C 0.3028(4) 0.7118(5) -0.0831(4) 0.065(4) Uani 1 1 d . .
C45 C 0.3356(4) 0.6957(4) -0.0717(5) 0.066(4) Uani 1 1 d . .
H45A H 0.3444 0.6916 -0.0930 0.079 Uiso 1 1 calc R U
C46 C 0.3557(3) 0.6856(4) -0.0300(6) 0.054(3) Uani 1 1 d . .
C47 C 0.2801(4) 0.7230(5) -0.1290(5) 0.095(4) Uiso 1 1 d . .
C48 C 0.2589(5) 0.7627(6) -0.1329(6) 0.171(7) Uiso 1 1 d . .
H48A H 0.2726 0.7892 -0.1187 0.257 Uiso 1 1 calc R U
H48B H 0.2471 0.7700 -0.1627 0.257 Uiso 1 1 calc R U
H48C H 0.2428 0.7559 -0.1200 0.257 Uiso 1 1 calc R U
C49 C 0.2987(5) 0.7378(7) -0.1558(6) 0.194(8) Uiso 1 1 d . .
H49A H 0.3143 0.7135 -0.1560 0.291 Uiso 1 1 calc R U
H49B H 0.2829 0.7434 -0.1845 0.291 Uiso 1 1 calc R U
H49C H 0.3109 0.7662 -0.1443 0.291 Uiso 1 1 calc R U
C50 C 0.2631(5) 0.6807(7) -0.1487(6) 0.202(9) Uiso 1 1 d . .
H50A H 0.2795 0.6560 -0.1444 0.303 Uiso 1 1 calc R U
H50B H 0.2471 0.6718 -0.1362 0.303 Uiso 1 1 calc R U
H50C H 0.2514 0.6859 -0.1789 0.303 Uiso 1 1 calc R U
C51 C 0.3983(2) 0.5774(6) 0.0149(5) 0.043(3) Uani 1 1 d . .
C52 C 0.3951(3) 0.6043(4) -0.0220(5) 0.052(3) Uani 1 1 d . .
C53 C 0.3910(3) 0.5825(5) -0.0594(5) 0.074(4) Uani 1 1 d . .
H53A H 0.3888 0.6009 -0.0832 0.089 Uiso 1 1 calc R U
C54 C 0.3899(3) 0.5358(7) -0.0638(5) 0.091(5) Uani 1 1 d . U
C55 C 0.3932(3) 0.5083(4) -0.0287(5) 0.078(4) Uani 1 1 d . .
H55A H 0.3922 0.4757 -0.0313 0.093 Uiso 1 1 calc R U
C56 C 0.3979(2) 0.5290(6) 0.0102(4) 0.054(3) Uani 1 1 d . .
C57 C 0.3821(6) 0.5065(9) -0.1078(8) 0.191(8) Uiso 1 1 d . .
C58 C 0.3499(8) 0.4774(10) -0.1184(9) 0.308(15) Uiso 1 1 d . .
H58A H 0.3311 0.4979 -0.1218 0.462 Uiso 1 1 calc R U
H58B H 0.3456 0.4604 -0.1446 0.462 Uiso 1 1 calc R U
H58C H 0.3526 0.4556 -0.0955 0.462 Uiso 1 1 calc R U
C59 C 0.4081(6) 0.4702(8) -0.1037(7) 0.214(9) Uiso 1 1 d . .
H59A H 0.4095 0.4489 -0.0809 0.321 Uiso 1 1 calc R U
H59B H 0.4020 0.4530 -0.1301 0.321 Uiso 1 1 calc R U
H59C H 0.4297 0.4850 -0.0974 0.321 Uiso 1 1 calc R U
C60 C 0.3785(5) 0.5412(7) -0.1429(6) 0.194(9) Uiso 1 1 d . .
H60A H 0.3614 0.5640 -0.1443 0.292 Uiso 1 1 calc R U
H60B H 0.3997 0.5570 -0.1371 0.292 Uiso 1 1 calc R U
H60C H 0.3720 0.5250 -0.1698 0.292 Uiso 1 1 calc R U
C61 C 0.3507(4) 0.5156(5) 0.0791(4) 0.044(3) Uani 1 1 d . .
C62 C 0.3626(3) 0.4861(5) 0.0551(4) 0.057(3) Uani 1 1 d . .
C63 C 0.3420(4) 0.4506(5) 0.0273(4) 0.077(4) Uani 1 1 d . .
H63A H 0.3503 0.4318 0.0109 0.093 Uiso 1 1 calc R U
C64 C 0.3094(4) 0.4453(5) 0.0258(4) 0.069(4) Uani 1 1 d . U
C65 C 0.2965(3) 0.4736(5) 0.0490(4) 0.057(3) Uani 1 1 d . .
H65A H 0.2743 0.4693 0.0470 0.068 Uiso 1 1 calc R U
C66 C 0.3157(4) 0.5082(4) 0.0752(4) 0.042(3) Uani 1 1 d . .
C67 C 0.2876(4) 0.4024(5) -0.0017(5) 0.101(5) Uiso 1 1 d . .
C68 C 0.2528(5) 0.4198(6) -0.0269(6) 0.170(7) Uiso 1 1 d . .
H68A H 0.2540 0.4447 -0.0455 0.256 Uiso 1 1 calc R U
H68B H 0.2394 0.3945 -0.0436 0.256 Uiso 1 1 calc R U
H68C H 0.2427 0.4314 -0.0076 0.256 Uiso 1 1 calc R U
C69 C 0.2994(4) 0.3861(6) -0.0356(6) 0.169(7) Uiso 1 1 d . .
H69A H 0.2997 0.4121 -0.0536 0.253 Uiso 1 1 calc R U
H69B H 0.3218 0.3732 -0.0226 0.253 Uiso 1 1 calc R U
H69C H 0.2842 0.3623 -0.0525 0.253 Uiso 1 1 calc R U
C70 C 0.2865(5) 0.3643(6) 0.0271(6) 0.173(7) Uiso 1 1 d . .
H70A H 0.2787 0.3765 0.0485 0.260 Uiso 1 1 calc R U
H70B H 0.2712 0.3403 0.0109 0.260 Uiso 1 1 calc R U
H70C H 0.3087 0.3512 0.0408 0.260 Uiso 1 1 calc R U
C71 C 0.2936(3) 0.6299(4) 0.0620(4) 0.042(3) Uani 1 1 d . .
C72 C 0.2766(4) 0.5892(4) 0.0656(3) 0.048(3) Uani 1 1 d . .
C73 C 0.2421(4) 0.5833(4) 0.0388(4) 0.056(3) Uani 1 1 d . .
H73A H 0.2313 0.5553 0.0403 0.067 Uiso 1 1 calc R U
C74 C 0.2239(3) 0.6175(5) 0.0105(4) 0.064(4) Uani 1 1 d . .
C75 C 0.2412(3) 0.6580(5) 0.0098(4) 0.065(4) Uani 1 1 d . .
H75A H 0.2297 0.6822 -0.0085 0.078 Uiso 1 1 calc R U
C76 C 0.2755(3) 0.6647(4) 0.0354(4) 0.046(3) Uani 1 1 d . U
C77 C 0.1875(4) 0.6137(5) -0.0204(5) 0.094(4) Uiso 1 1 d . .
C78 C 0.1851(4) 0.6225(6) -0.0647(5) 0.140(6) Uiso 1 1 d . .
H78A H 0.1987 0.5997 -0.0723 0.211 Uiso 1 1 calc R U
H78B H 0.1619 0.6198 -0.0841 0.211 Uiso 1 1 calc R U
H78C H 0.1933 0.6535 -0.0666 0.211 Uiso 1 1 calc R U
C79 C 0.1666(4) 0.6490(6) -0.0111(5) 0.157(7) Uiso 1 1 d . .
H79A H 0.1673 0.6446 0.0175 0.235 Uiso 1 1 calc R U
H79B H 0.1750 0.6798 -0.0137 0.235 Uiso 1 1 calc R U
H79C H 0.1436 0.6460 -0.0311 0.235 Uiso 1 1 calc R U
C80 C 0.1734(4) 0.5663(6) -0.0168(6) 0.169(7) Uiso 1 1 d . .
H80A H 0.1869 0.5423 -0.0228 0.254 Uiso 1 1 calc R U
H80B H 0.1739 0.5621 0.0117 0.254 Uiso 1 1 calc R U
H80C H 0.1505 0.5641 -0.0370 0.254 Uiso 1 1 calc R U
C81 C 0.4714(3) 0.8633(4) 0.1248(3) 0.042(3) Uani 1 1 d . U
C82 C 0.4558(3) 0.8188(4) 0.1102(3) 0.046(3) Uani 1 1 d . .
H82A H 0.4665 0.7965 0.0993 0.056 Uiso 1 1 calc R U
C83 C 0.4238(3) 0.8087(5) 0.1123(3) 0.038(3) Uani 1 1 d . .
C84 C 0.4084(3) 0.8415(6) 0.1287(4) 0.040(3) Uani 1 1 d . .
H84A H 0.3875 0.8351 0.1303 0.048 Uiso 1 1 calc R U
C85 C 0.4245(4) 0.8850(5) 0.1431(3) 0.042(3) Uani 1 1 d . .
C86 C 0.4550(3) 0.8953(4) 0.1405(3) 0.042(3) Uani 1 1 d . .
H86A H 0.4648 0.9246 0.1495 0.050 Uiso 1 1 calc R U
C87 C 0.4069(3) 0.9184(7) 0.1633(4) 0.052(4) Uani 1 1 d . .
C88 C 0.3921(4) 0.9017(4) 0.1897(5) 0.046(3) Uani 1 1 d . .
H88A H 0.3926 0.8694 0.1941 0.055 Uiso 1 1 calc R U
C89 C 0.3763(3) 0.9742(8) 0.2049(5) 0.079(4) Uani 1 1 d . .
H89A H 0.3661 0.9936 0.2189 0.095 Uiso 1 1 calc R U
C90 C 0.3915(4) 0.9932(5) 0.1782(6) 0.091(5) Uani 1 1 d . .
H90A H 0.3915 1.0257 0.1746 0.109 Uiso 1 1 calc R U
C91 C 0.4062(3) 0.9661(9) 0.1575(4) 0.078(4) Uani 1 1 d . .
H91A H 0.4157 0.9795 0.1394 0.094 Uiso 1 1 calc R U
C92 C 0.5063(3) 0.8722(6) 0.1257(4) 0.043(3) Uani 1 1 d . .
C93 C 0.4075(4) 0.7613(5) 0.0985(3) 0.044(3) Uani 1 1 d . .
C94 C 0.5291(4) 0.6723(6) 0.1377(4) 0.048(3) Uani 1 1 d . .
H94A H 0.5163 0.6945 0.1180 0.058 Uiso 1 1 calc R U
C95 C 0.5631(4) 0.6833(6) 0.1648(5) 0.042(3) Uani 1 1 d . .
C96 C 0.5802(3) 0.6498(7) 0.1935(4) 0.045(3) Uani 1 1 d . .
H96A H 0.6020 0.6566 0.2125 0.054 Uiso 1 1 calc R U
C97 C 0.5669(4) 0.6068(6) 0.1958(4) 0.038(3) Uani 1 1 d . .
C98 C 0.5337(4) 0.5958(4) 0.1689(5) 0.041(3) Uani 1 1 d . .
H98A H 0.5245 0.5665 0.1703 0.049 Uiso 1 1 calc R U
C99 C 0.5149(3) 0.6296(6) 0.1402(4) 0.041(3) Uani 1 1 d . .
C100 C 0.5869(3) 0.5735(6) 0.2320(5) 0.048(4) Uani 1 1 d . .
C101 C 0.6060(3) 0.5888(4) 0.2727(6) 0.042(3) Uani 1 1 d . .
H10D H 0.6065 0.6210 0.2780 0.050 Uiso 1 1 calc R U
C102 C 0.5862(3) 0.5255(7) 0.2248(4) 0.052(3) Uani 1 1 d . .
H10E H 0.5740 0.5135 0.1977 0.062 Uiso 1 1 calc R U
C103 C 0.6035(4) 0.4958(5) 0.2576(6) 0.072(4) Uani 1 1 d . .
H10F H 0.6028 0.4634 0.2536 0.086 Uiso 1 1 calc R U
C104 C 0.6218(3) 0.5151(7) 0.2963(5) 0.069(4) Uani 1 1 d . .
H10G H 0.6341 0.4951 0.3186 0.083 Uiso 1 1 calc R U
C105 C 0.3320(3) 0.6849(6) 0.1700(4) 0.067(4) Uani 1 1 d . .
C106 C 0.6656(3) 0.8045(6) 0.2956(5) 0.074(4) Uani 1 1 d . .
C107 C 0.5784(4) 0.7304(5) 0.1630(5) 0.044(3) Uani 1 1 d . .
C108 C 0.4779(3) 0.6200(6) 0.1140(4) 0.050(3) Uani 1 1 d . .

loop_
_atom_site_aniso_label
_atom_site_aniso_U_11
_atom_site_aniso_U_22
_atom_site_aniso_U_33
_atom_site_aniso_U_23
_atom_site_aniso_U_13
_atom_site_aniso_U_12
Co1 0.0424(13) 0.0615(14) 0.0644(13) 0.0034(11) 0.0166(10) -0.0132(10)
Co2 0.0476(13) 0.0647(14) 0.0578(13) 0.0044(11) 0.0173(10) -0.0083(10)
Co3 0.0373(12) 0.0598(14) 0.0647(13) 0.0051(10) 0.0110(10) -0.0135(10)
Co4 0.0384(12) 0.0561(14) 0.0570(12) 0.0096(10) 0.0160(10) -0.0070(10)
Co5 0.0363(12) 0.0500(13) 0.0584(13) -0.0068(10) 0.0116(10) -0.0113(10)
Co6 0.0297(12) 0.0513(13) 0.0504(12) -0.0043(10) 0.0021(9) -0.0028(9)
Co7 0.0312(12) 0.0602(13) 0.0537(12) 0.0037(10) 0.0036(9) -0.0051(10)
Co8 0.0403(12) 0.0528(13) 0.0469(12) -0.0003(10) 0.0063(10) -0.0032(10)
S1 0.055(2) 0.056(2) 0.086(3) 0.010(2) 0.0185(19) -0.0071(18)
S2 0.048(2) 0.073(2) 0.062(2) 0.000(2) 0.0082(19) -0.0164(19)
S3 0.041(2) 0.068(2) 0.091(3) -0.001(2) 0.018(2) -0.0050(19)
S4 0.055(2) 0.071(3) 0.063(2) 0.0057(18) 0.0205(18) -0.0093(18)
S5 0.0383(19) 0.043(2) 0.078(2) 0.0006(17) 0.0141(17) -0.0038(15)
S6 0.043(2) 0.069(3) 0.055(2) 0.0013(17) 0.0148(17) -0.0016(17)
S7 0.040(2) 0.056(2) 0.085(2) -0.0032(19) 0.0210(18) -0.0027(16)
S8 0.0378(19) 0.055(2) 0.054(2) 0.0049(18) 0.0124(17) -0.0060(16)
Cl1 0.0457(19) 0.066(2) 0.0563(19) 0.0049(16) 0.0166(16) -0.0095(16)
Cl2 0.0394(18) 0.063(2) 0.0557(19) -0.0054(16) 0.0075(15) -0.0081(15)
N1 0.060(8) 0.037(9) 0.069(8) -0.001(7) 0.009(6) 0.022(7)
N2 0.052(7) 0.040(9) 0.047(8) 0.016(8) 0.016(6) 0.018(6)
O1 0.042(5) 0.056(6) 0.049(6) 0.017(5) 0.012(4) -0.003(4)
O2 0.041(5) 0.075(6) 0.073(6) 0.004(5) 0.024(5) -0.020(5)
O3 0.033(6) 0.052(5) 0.073(6) 0.000(4) 0.021(4) -0.023(4)
O4 0.041(5) 0.062(6) 0.072(6) 0.004(4) 0.027(5) -0.001(4)
O5 0.032(5) 0.062(5) 0.038(5) 0.007(4) 0.003(5) 0.003(4)
O6 0.044(5) 0.045(5) 0.046(5) -0.019(5) 0.003(4) -0.006(4)
O7 0.033(5) 0.052(5) 0.050(5) -0.008(5) -0.002(4) -0.015(4)
O8 0.029(5) 0.051(5) 0.053(5) -0.012(4) 0.011(4) -0.015(4)
O9 0.036(5) 0.066(6) 0.081(6) -0.007(4) 0.029(5) -0.019(5)
O10 0.045(6) 0.048(6) 0.071(6) -0.017(5) 0.012(5) -0.004(4)
O11 0.034(6) 0.065(6) 0.074(6) 0.003(5) 0.023(5) 0.003(5)
O12 0.035(5) 0.049(6) 0.077(6) -0.009(5) 0.012(4) -0.023(5)
O13 0.046(6) 0.045(6) 0.066(6) 0.018(5) 0.013(5) -0.001(5)
O14 0.030(5) 0.067(6) 0.072(6) 0.011(5) 0.008(5) -0.018(5)
O15 0.035(6) 0.049(6) 0.082(6) 0.020(5) 0.014(5) -0.010(5)
O16 0.022(5) 0.057(6) 0.060(5) 0.010(5) 0.000(4) 0.003(4)
O17 0.059(6) 0.063(6) 0.070(6) -0.016(5) 0.036(5) -0.007(4)
O18 0.074(6) 0.063(6) 0.063(6) 0.012(5) 0.024(5) 0.012(5)
O19 0.058(6) 0.092(7) 0.059(6) 0.008(6) 0.016(4) 0.007(6)
O20 0.064(6) 0.059(6) 0.078(7) 0.026(5) 0.005(5) -0.002(5)
O21 0.098(7) 0.137(8) 0.068(6) -0.031(6) -0.019(5) -0.023(6)
O22 0.080(6) 0.127(8) 0.134(8) 0.051(6) 0.065(6) -0.009(6)
C1 0.034(8) 0.067(15) 0.048(12) 0.019(12) 0.015(7) -0.008(7)
C2 0.059(9) 0.086(13) 0.046(10) 0.040(12) 0.015(8) -0.003(8)
C3 0.051(9) 0.083(12) 0.076(12) -0.024(10) 0.018(8) 0.000(8)
C4 0.070(4) 0.070(4) 0.070(4) 0.0007(11) 0.0262(18) -0.0005(10)
C5 0.046(9) 0.051(9) 0.094(11) 0.021(11) 0.016(8) -0.012(7)
C6 0.046(8) 0.043(11) 0.067(12) 0.031(9) 0.010(7) -0.017(7)
C11 0.060(14) 0.044(10) 0.062(10) 0.011(9) 0.031(10) -0.021(10)
C12 0.041(10) 0.055(9) 0.082(11) 0.013(9) 0.015(9) -0.025(9)
C13 0.049(11) 0.068(10) 0.086(10) 0.022(8) 0.001(9) -0.028(9)
C14 0.073(8) 0.070(8) 0.078(8) 0.012(7) 0.028(7) -0.035(7)
C15 0.054(10) 0.066(10) 0.090(11) 0.003(9) 0.034(9) -0.029(9)
C16 0.028(10) 0.056(10) 0.077(10) 0.006(8) 0.018(9) -0.023(8)
C21 0.022(10) 0.074(12) 0.065(9) 0.014(8) 0.021(9) -0.021(11)
C22 0.026(10) 0.065(11) 0.078(10) -0.005(8) 0.016(8) -0.028(9)
C23 0.057(12) 0.090(13) 0.074(10) -0.014(8) 0.020(9) -0.040(10)
C24 0.056(8) 0.092(9) 0.094(8) 0.001(7) 0.034(7) -0.022(8)
C25 0.056(12) 0.106(14) 0.115(12) -0.039(10) 0.041(9) -0.027(10)
C26 0.053(12) 0.094(12) 0.049(8) -0.006(8) 0.008(8) -0.010(11)
C31 0.033(12) 0.069(10) 0.062(14) -0.004(8) 0.023(11) -0.014(8)
C32 0.051(12) 0.051(9) 0.074(11) -0.012(7) 0.040(11) -0.016(7)
C33 0.060(11) 0.051(9) 0.121(15) -0.011(10) 0.049(14) -0.015(7)
C34 0.105(16) 0.069(10) 0.077(13) -0.009(9) 0.074(12) -0.012(9)
C35 0.054(12) 0.070(10) 0.091(12) -0.013(8) 0.047(11) -0.017(8)
C36 0.040(10) 0.061(9) 0.072(12) 0.002(8) 0.033(11) 0.000(7)
C41 0.024(12) 0.046(8) 0.054(12) -0.003(8) 0.016(11) -0.005(7)
C42 0.041(11) 0.043(8) 0.049(12) 0.010(7) 0.010(9) -0.011(7)
C43 0.032(9) 0.082(10) 0.046(11) 0.021(8) -0.006(11) 0.002(7)
C44 0.054(13) 0.099(11) 0.017(9) 0.018(7) -0.015(9) -0.027(9)
C45 0.019(10) 0.093(11) 0.069(14) 0.007(8) -0.001(9) -0.012(8)
C46 0.019(9) 0.060(9) 0.058(10) 0.008(8) -0.013(11) -0.002(6)
C51 0.031(8) 0.045(12) 0.043(12) -0.012(11) 0.001(7) -0.004(7)
C52 0.042(8) 0.063(11) 0.040(10) -0.021(11) 0.002(7) 0.000(7)
C53 0.093(11) 0.069(12) 0.051(11) 0.009(9) 0.016(8) 0.016(8)
C54 0.091(5) 0.090(5) 0.090(5) -0.0004(11) 0.034(2) 0.0001(11)
C55 0.092(11) 0.041(9) 0.099(12) -0.029(10) 0.034(9) 0.002(7)
C56 0.032(8) 0.052(12) 0.077(12) -0.035(10) 0.019(7) -0.015(7)
C61 0.038(12) 0.040(10) 0.053(9) 0.007(8) 0.015(8) 0.007(9)
C62 0.059(10) 0.042(9) 0.078(10) -0.004(8) 0.032(9) -0.001(9)
C63 0.079(12) 0.062(10) 0.110(11) -0.044(9) 0.057(9) -0.027(9)
C64 0.052(7) 0.061(8) 0.090(8) -0.024(7) 0.022(6) -0.025(7)
C65 0.056(9) 0.032(8) 0.080(9) -0.025(8) 0.022(8) 0.010(8)
C66 0.050(11) 0.022(8) 0.053(8) 0.000(7) 0.016(7) 0.004(7)
C71 0.019(9) 0.044(9) 0.058(9) -0.001(7) 0.008(8) -0.016(8)
C72 0.027(10) 0.059(11) 0.042(8) 0.000(7) -0.005(8) -0.001(8)
C73 0.049(12) 0.046(10) 0.069(9) -0.007(9) 0.016(9) -0.002(8)
C74 0.035(9) 0.058(10) 0.072(9) 0.025(9) -0.010(8) -0.017(9)
C75 0.032(9) 0.066(10) 0.080(10) 0.029(8) 0.002(8) 0.004(8)
C76 0.046(3) 0.046(3) 0.047(3) 0.0004(10) 0.0170(15) -0.0003(10)
C81 0.042(3) 0.042(3) 0.042(3) 0.0001(10) 0.0155(15) 0.0000(11)
C82 0.048(10) 0.040(9) 0.054(8) 0.002(6) 0.022(7) 0.004(7)
C83 0.030(10) 0.040(11) 0.045(8) -0.004(7) 0.013(7) 0.004(10)
C84 0.029(8) 0.035(10) 0.049(8) -0.006(7) 0.008(7) 0.005(9)
C85 0.060(11) 0.031(11) 0.038(8) -0.009(7) 0.021(8) 0.016(10)
C86 0.029(8) 0.044(9) 0.055(8) 0.006(6) 0.019(7) -0.006(7)
C87 0.049(9) 0.051(16) 0.040(10) 0.021(9) -0.002(8) -0.025(9)
C88 0.055(9) 0.028(9) 0.047(8) 0.002(9) 0.010(7) 0.015(8)
C89 0.080(11) 0.062(16) 0.108(13) -0.011(10) 0.050(10) 0.018(9)
C90 0.134(14) 0.034(10) 0.126(13) 0.004(11) 0.075(12) 0.002(10)
C91 0.117(13) 0.068(16) 0.078(11) -0.003(11) 0.070(9) 0.002(10)
C92 0.010(9) 0.071(12) 0.047(9) 0.025(8) 0.009(7) 0.012(9)
C93 0.053(12) 0.030(12) 0.032(8) -0.006(7) -0.004(8) -0.014(10)
C94 0.033(13) 0.061(14) 0.043(9) 0.006(8) 0.006(10) 0.000(9)
C95 0.035(13) 0.051(13) 0.033(8) 0.010(10) 0.004(9) 0.004(12)
C96 0.031(9) 0.053(11) 0.044(10) 0.012(10) 0.005(8) -0.001(12)
C97 0.033(12) 0.032(12) 0.044(10) 0.015(9) 0.010(10) -0.001(9)
C98 0.030(11) 0.042(10) 0.041(8) -0.012(10) 0.002(8) -0.003(10)
C99 0.021(11) 0.040(10) 0.044(9) 0.005(9) -0.008(9) -0.002(11)
C100 0.054(10) 0.017(12) 0.078(16) -0.008(11) 0.030(12) -0.002(8)
C101 0.037(8) 0.034(10) 0.037(9) -0.011(11) -0.006(7) -0.010(8)
C102 0.046(9) 0.066(14) 0.032(10) 0.003(10) 0.000(8) 0.008(8)
C103 0.083(11) 0.057(11) 0.049(10) -0.018(13) -0.006(8) 0.013(10)
C104 0.059(10) 0.067(15) 0.065(14) 0.003(10) 0.006(10) 0.032(9)
C105 0.061(10) 0.077(13) 0.062(10) 0.004(10) 0.024(8) -0.001(9)
C106 0.038(9) 0.075(13) 0.100(13) -0.014(12) 0.016(9) -0.011(9)
C107 0.045(12) 0.029(11) 0.067(11) 0.004(9) 0.031(10) -0.016(11)
C108 0.031(13) 0.072(14) 0.039(9) 0.004(9) 0.002(9) -0.005(11)

loop_
_atom_type_symbol
_atom_type_description
_atom_type_scat_dispersion_real
_atom_type_scat_dispersion_imag
_atom_type_scat_source
C C 0.0181 0.0091 'International Tables Vol C Tables 4.2.6.8 and 6.1.1.4'
N N 0.0311 0.0180 'International Tables Vol C Tables 4.2.6.8 and 6.1.1.4'
O O 0.0492 0.0322 'International Tables Vol C Tables 4.2.6.8 and 6.1.1.4'
S S 0.3331 0.5567 'International Tables Vol C Tables 4.2.6.8 and 6.1.1.4'
Cl Cl 0.3639 0.7018 'International Tables Vol C Tables 4.2.6.8 and 6.1.1.4'
Co Co -2.3653 3.6143 'International Tables Vol C Tables 4.2.6.8 and 6.1.1.4'
H H 0.0000 0.0000 'International Tables Vol C Tables 4.2.6.8 and 6.1.1.4'

loop_
_geom_angle_atom_site_label_1
_geom_angle_atom_site_label_2
_geom_angle_atom_site_label_3
_geom_angle
_geom_angle_site_symmetry_1
_geom_angle_site_symmetry_3
O1 Co1 O2 95.4(3) . .
O1 Co1 O12 89.8(3) . .
O2 Co1 O12 172.0(3) . .
O1 Co1 O21 172.1(3) . .
O2 Co1 O21 92.0(3) . .
O12 Co1 O21 83.1(3) . .
O1 Co1 S1 81.3(2) . .
O2 Co1 S1 82.7(3) . .
O12 Co1 S1 104.2(2) . .
O21 Co1 S1 97.0(3) . .
O1 Co1 Cl1 84.2(3) . .
O2 Co1 Cl1 81.5(3) . .
O12 Co1 Cl1 93.0(2) . .
O21 Co1 Cl1 99.6(3) . .
S1 Co1 Cl1 157.37(12) . .
O2 Co2 O3 95.6(3) . .
O2 Co2 O19 175.0(3) . .
O3 Co2 O19 88.7(3) . .
O2 Co2 N1 90.7(4) . 2_655
O3 Co2 N1 173.3(5) . 2_655
O19 Co2 N1 84.9(5) . 2_655
O2 Co2 S2 82.3(2) . .
O3 Co2 S2 81.1(2) . .
O19 Co2 S2 100.9(3) . .
N1 Co2 S2 102.2(4) 2_655 .
O2 Co2 Cl1 82.3(2) . .
O3 Co2 Cl1 84.8(2) . .
O19 Co2 Cl1 95.6(3) . .
N1 Co2 Cl1 93.7(4) 2_655 .
S2 Co2 Cl1 157.93(11) . .
O4 Co3 O20 177.0(3) . .
O4 Co3 O14 88.5(3) . .
O20 Co3 O14 88.9(3) . .
O4 Co3 O3 90.7(3) . .
O20 Co3 O3 91.6(3) . .
O14 Co3 O3 171.4(3) . .
O4 Co3 S3 80.3(2) . .
O20 Co3 S3 102.0(3) . .
O14 Co3 S3 108.4(2) . .
O3 Co3 S3 79.9(2) . .
O4 Co3 Cl1 85.4(2) . .
O20 Co3 Cl1 93.0(3) . .
O14 Co3 Cl1 90.0(2) . .
O3 Co3 Cl1 81.4(2) . .
S3 Co3 Cl1 156.24(11) . .
O4 Co4 O11 176.0(3) . .
O4 Co4 O13 87.4(3) . .
O11 Co4 O13 89.2(3) . .
O4 Co4 O1 91.8(3) . .
O11 Co4 O1 91.3(3) . .
O13 Co4 O1 172.1(3) . .
O4 Co4 S4 81.5(3) . .
O11 Co4 S4 101.5(2) . .
O13 Co4 S4 107.0(2) . .
O1 Co4 S4 80.7(2) . .
O4 Co4 Cl1 85.4(3) . .
O11 Co4 Cl1 92.6(2) . .
O13 Co4 Cl1 90.9(2) . .
O1 Co4 Cl1 81.1(2) . .
S4 Co4 Cl1 157.12(11) . .
O5 Co5 O8 90.9(3) . .
O5 Co5 O9 88.5(3) . .
O8 Co5 O9 172.7(3) . .
O5 Co5 O17 178.8(3) . .
O8 Co5 O17 90.2(3) . .
O9 Co5 O17 90.3(3) . .
O5 Co5 S5 81.2(2) . .
O8 Co5 S5 81.1(2) . .
O9 Co5 S5 106.0(2) . .
O17 Co5 S5 99.2(2) . .
O5 Co5 Cl2 86.1(2) . .
O8 Co5 Cl2 82.0(2) . .
O9 Co5 Cl2 90.7(2) . .
O17 Co5 Cl2 93.9(2) . .
S5 Co5 Cl2 158.66(11) . .
O5 Co6 O6 91.8(3) . .
O5 Co6 O10 88.2(3) . .
O6 Co6 O10 172.6(3) . .
O5 Co6 O16 173.6(3) . .
O6 Co6 O16 90.3(3) . .
O10 Co6 O16 88.9(3) . .
O5 Co6 S6 81.5(2) . .
O6 Co6 S6 81.7(2) . .
O10 Co6 S6 105.6(2) . .
O16 Co6 S6 104.9(2) . .
O6 Co7 O7 97.9(3) . .
O6 Co7 O15 89.5(3) . .
O7 Co7 O15 169.6(3) . .
O6 Co7 O22 170.1(3) . .
O7 Co7 O22 90.9(3) . .
O15 Co7 O22 82.4(3) . .
O6 Co7 S7 81.6(2) . .
O7 Co7 S7 82.3(3) . .
O15 Co7 S7 106.0(2) . .
O22 Co7 S7 95.1(3) . .
O6 Co7 Cl2 85.1(2) . .
O7 Co7 Cl2 82.3(2) . .
O15 Co7 Cl2 91.2(2) . .
O22 Co7 Cl2 100.7(3) . .
S7 Co7 Cl2 158.10(11) . .
O8 Co8 O7 96.3(3) . .
O8 Co8 O18 87.2(3) . .
O7 Co8 O18 175.4(3) . .
O8 Co8 N2 170.1(4) . 2_655
O7 Co8 N2 92.3(4) . 2_655
O18 Co8 N2 83.9(4) . 2_655
O8 Co8 S8 81.8(2) . .
O7 Co8 S8 82.8(2) . .
O18 Co8 S8 100.8(2) . .
N2 Co8 S8 104.2(4) 2_655 .
O8 Co8 Cl2 83.7(2) . .
O7 Co8 Cl2 81.0(2) . .
O18 Co8 Cl2 96.4(2) . .
N2 Co8 Cl2 92.8(3) 2_655 .
S8 Co8 Cl2 156.88(11) . .
C6 S1 C12 102.6(5) . .
C6 S1 Co1 93.6(6) . .
C12 S1 Co1 94.2(6) . .
C22 S2 C16 103.0(5) . .
C22 S2 Co2 94.4(6) . .
C16 S2 Co2 94.3(5) . .
C32 S3 C26 102.1(5) . .
C32 S3 Co3 94.0(6) . .
C26 S3 Co3 94.5(6) . .
C2 S4 C36 102.5(5) . .
C2 S4 Co4 93.3(6) . .
C36 S4 Co4 93.8(6) . .
C42 S5 C76 102.9(5) . .
C42 S5 Co5 94.5(6) . .
C76 S5 Co5 94.0(5) . .
C52 S6 C46 103.0(5) . .
C52 S6 Co6 94.1(6) . .
C46 S6 Co6 93.4(6) . .
C62 S7 C56 101.8(5) . .
C62 S7 Co7 93.4(6) . .
C56 S7 Co7 94.5(6) . .
C66 S8 C72 104.5(5) . .
C66 S8 Co8 94.5(5) . .
C72 S8 Co8 93.0(5) . .
Co1 Cl1 Co2 80.33(9) . .
Co1 Cl1 Co3 121.23(11) . .
Co2 Cl1 Co3 75.24(8) . .
Co1 Cl1 Co4 75.32(8) . .
Co2 Cl1 Co4 120.56(10) . .
Co3 Cl1 Co4 73.03(8) . .
Co7 Cl2 Co8 80.37(9) . .
Co7 Cl2 Co5 120.29(11) . .
Co8 Cl2 Co5 74.96(8) . .
C89 N1 C88 119.1(11) . .
C89 N1 Co2 121.8(14) . 2_655
C88 N1 Co2 118.9(13) . 2_655
C101 N2 C104 117.0(10) . .
C101 N2 Co8 117.4(12) . 2_655
C104 N2 Co8 125.6(12) . 2_655
C1 O1 Co1 120.4(8) . .
C1 O1 Co4 123.2(8) . .
Co1 O1 Co4 108.2(4) . .
C11 O2 Co2 122.4(8) . .
C11 O2 Co1 121.8(8) . .
Co2 O2 Co1 114.4(4) . .
C21 O3 Co2 121.3(9) . .
C21 O3 Co3 123.4(9) . .
Co2 O3 Co3 107.0(4) . .
C31 O4 Co4 124.3(8) . .
C31 O4 Co3 125.8(9) . .
Co4 O4 Co3 109.7(4) . .
C41 O5 Co5 123.7(8) . .
C41 O5 Co6 124.5(7) . .
Co5 O5 Co6 110.3(4) . .
C51 O6 Co7 122.8(8) . .
C51 O6 Co6 123.4(8) . .
Co7 O6 Co6 110.3(4) . .
C61 O7 Co7 121.9(7) . .
C61 O7 Co8 122.0(7) . .
Co7 O7 Co8 115.0(4) . .
C71 O8 Co8 123.1(6) . .
C71 O8 Co5 122.3(7) . .
Co8 O8 Co5 108.9(4) . .
C93 O9 Co5 131.0(8) . .
C93 O10 Co6 129.3(8) . .
C92 O11 Co4 129.6(8) . .
C92 O12 Co1 129.6(7) . .
C107 O13 Co4 130.4(8) . .
C107 O14 Co3 131.0(8) . .
C108 O15 Co7 130.3(8) . .
C108 O16 Co6 130.6(8) . .
C105 O17 Co5 131.0(8) . .
C105 O18 Co8 131.7(8) . .
C106 O19 Co2 132.7(9) . .
C106 O20 Co3 132.0(9) . .
O1 C1 C6 123.5(15) . .
O1 C1 C2 119.7(14) . .
C6 C1 C2 116.8(12) . .
C3 C2 C1 119.3(12) . .
C3 C2 S4 120.1(14) . .
C1 C2 S4 120.4(12) . .
C2 C3 C4 122.8(12) . .
C5 C4 C3 117.6(13) . .
C5 C4 C7 120.6(16) . .
C3 C4 C7 121.8(15) . .
C4 C5 C6 121.1(12) . .
C1 C6 C5 122.4(12) . .
C1 C6 S1 117.8(12) . .
C5 C6 S1 119.6(12) . .
C8 C7 C10 110.1(16) . .
C8 C7 C4 111.7(14) . .
C10 C7 C4 111.9(15) . .
C8 C7 C9 107.0(15) . .
C10 C7 C9 104.5(15) . .
C4 C7 C9 111.3(13) . .
O2 C11 C16 121.3(13) . .
O2 C11 C12 122.0(14) . .
C16 C11 C12 116.7(11) . .
C13 C12 C11 119.9(11) . .
C13 C12 S1 121.5(12) . .
C11 C12 S1 118.6(12) . .
C14 C13 C12 124.6(12) . .
C13 C14 C15 115.6(11) . .
C13 C14 C17 124.2(15) . .
C15 C14 C17 120.0(14) . .
C16 C15 C14 123.2(12) . .
C15 C16 C11 119.8(11) . .
C15 C16 S2 121.3(12) . .
C11 C16 S2 118.9(11) . .
C18 C17 C19 111.5(15) . .
C18 C17 C20 108.0(15) . .
C19 C17 C20 106.6(14) . .
C18 C17 C14 112.4(15) . .
C19 C17 C14 109.5(12) . .
C20 C17 C14 108.6(13) . .
O3 C21 C22 121.4(15) . .
O3 C21 C26 119.9(15) . .
C22 C21 C26 118.7(11) . .
C23 C22 C21 120.9(12) . .
C23 C22 S2 120.6(14) . .
C21 C22 S2 118.5(13) . .
C22 C23 C24 120.8(12) . .
C25 C24 C23 121.6(12) . .
C25 C24 C27 114.2(17) . .
C23 C24 C27 124.1(17) . .
C24 C25 C26 118.0(13) . .
C21 C26 C25 120.0(12) . .
C21 C26 S3 119.4(13) . .
C25 C26 S3 120.6(14) . .
C29 C27 C30 136(2) . .
C29 C27 C28 97(2) . .
C30 C27 C28 91(2) . .
C29 C27 C24 110(2) . .
C30 C27 C24 109(2) . .
C28 C27 C24 104.9(18) . .
O4 C31 C32 119.8(15) . .
O4 C31 C36 121.3(15) . .
C32 C31 C36 118.9(12) . .
C31 C32 C33 119.6(12) . .
C31 C32 S3 119.9(13) . .
C33 C32 S3 120.2(15) . .
C34 C33 C32 120.9(12) . .
C33 C34 C35 118.5(11) . .
C33 C34 C37 121.2(19) . .
C35 C34 C37 120.3(18) . .
C36 C35 C34 120.6(12) . .
C35 C36 C31 121.4(11) . .
C35 C36 S4 119.5(14) . .
C31 C36 S4 119.1(13) . .
C40 C37 C38 107.6(14) . .
C40 C37 C39 102.7(14) . .
C38 C37 C39 108.9(14) . .
C40 C37 C34 112.0(14) . .
C38 C37 C34 111.5(13) . .
C39 C37 C34 113.6(15) . .
O5 C41 C42 123.1(13) . .
O5 C41 C46 121.1(13) . .
C42 C41 C46 115.8(12) . .
C41 C42 C43 120.6(11) . .
C41 C42 S5 117.2(12) . .
C43 C42 S5 122.2(14) . .
C44 C43 C42 123.8(11) . .
C43 C44 C45 116.1(10) . .
C43 C44 C47 120.8(16) . .
C45 C44 C47 123.1(17) . .
C44 C45 C46 122.1(12) . .
C45 C46 C41 121.5(11) . .
C45 C46 S6 119.5(14) . .
C41 C46 S6 118.9(12) . .
C48 C47 C50 115.8(16) . .
C48 C47 C49 100.5(14) . .
C50 C47 C49 104.5(15) . .
C48 C47 C44 113.7(14) . .
C50 C47 C44 108.4(14) . .
C49 C47 C44 113.6(14) . .
O6 C51 C56 122.8(13) . .
O6 C51 C52 121.1(13) . .
C56 C51 C52 116.1(12) . .
C53 C52 C51 120.1(11) . .
C53 C52 S6 121.0(13) . .
C51 C52 S6 118.8(11) . .
C54 C53 C52 123.0(13) . .
C53 C54 C55 118.9(14) . .
C53 C54 C57 126.7(18) . .
C55 C54 C57 114.2(18) . .
C54 C55 C56 120.1(13) . .
C55 C56 C51 121.7(12) . .
C55 C56 S7 120.9(12) . .
C51 C56 S7 117.4(11) . .
C59 C57 C60 113(2) . .
C59 C57 C58 103(2) . .
C60 C57 C58 111(2) . .
C59 C57 C54 112.6(19) . .
C60 C57 C54 107.8(19) . .
C58 C57 C54 111(2) . .
O7 C61 C62 122.9(12) . .
O7 C61 C66 120.7(12) . .
C62 C61 C66 116.3(12) . .
C61 C62 C63 122.6(11) . .
C61 C62 S7 119.0(11) . .
C63 C62 S7 118.4(12) . .
C64 C63 C62 117.7(11) . .
C65 C64 C63 121.7(11) . .
C65 C64 C67 120.7(13) . .
C63 C64 C67 117.5(14) . .
C66 C65 C64 121.3(11) . .
C65 C66 C61 120.4(10) . .
C65 C66 S8 119.9(11) . .
C61 C66 S8 119.7(11) . .
C70 C67 C69 112.4(14) . .
C70 C67 C68 110.5(14) . .
C69 C67 C68 102.5(14) . .
C70 C67 C64 109.6(13) . .
C69 C67 C64 113.3(13) . .
C68 C67 C64 108.3(13) . .
O8 C71 C76 122.3(12) . .
O8 C71 C72 119.3(11) . .
C76 C71 C72 118.4(11) . .
C71 C72 C73 119.3(10) . .
C71 C72 S8 120.5(10) . .
C73 C72 S8 120.2(11) . .
C74 C73 C72 122.5(11) . .
C73 C74 C75 115.9(11) . .
C73 C74 C77 126.1(13) . .
C75 C74 C77 117.9(12) . .
C74 C75 C76 123.0(11) . .
C71 C76 C75 120.6(11) . .
C71 C76 S5 119.0(10) . .
C75 C76 S5 120.4(10) . .
C79 C77 C78 106.5(13) . .
C79 C77 C80 108.1(14) . .
C78 C77 C80 110.8(13) . .
C79 C77 C74 110.7(13) . .
C78 C77 C74 110.2(12) . .
C80 C77 C74 110.3(13) . .
C86 C81 C82 119.0(11) . .
C86 C81 C92 121.8(12) . .
C82 C81 C92 119.1(12) . .
C83 C82 C81 119.4(10) . .
C84 C83 C82 119.8(11) . .
C84 C83 C93 120.0(12) . .
C82 C83 C93 120.2(13) . .
C83 C84 C85 119.6(11) . .
C86 C85 C84 121.0(11) . .
C86 C85 C87 122.3(13) . .
C84 C85 C87 116.6(13) . .
C85 C86 C81 121.2(11) . .
C88 C87 C91 116.7(14) . .
C88 C87 C85 120.2(16) . .
C91 C87 C85 123.1(16) . .
N1 C88 C87 124.5(12) . .
N1 C89 C90 118.6(12) . .
C91 C90 C89 121.9(13) . .
C90 C91 C87 119.2(14) . .
O11 C92 O12 127.7(11) . .
O11 C92 C81 116.2(13) . .
O12 C92 C81 116.1(12) . .
O9 C93 O10 127.8(11) . .
O9 C93 C83 116.6(13) . .
O10 C93 C83 115.6(13) . .
C99 C94 C95 121.2(11) . .
C96 C95 C94 116.5(11) . .
C96 C95 C107 122.0(15) . .
C94 C95 C107 121.4(16) . .
C95 C96 C97 123.2(11) . .
C96 C97 C98 120.3(11) . .
C96 C97 C100 119.0(15) . .
C98 C97 C100 120.2(15) . .
C99 C98 C97 118.4(11) . .
C94 C99 C98 120.3(11) . .
C94 C99 C108 120.5(15) . .
C98 C99 C108 119.0(16) . .
C101 C100 C102 116.8(12) . .
C101 C100 C97 122.9(15) . .
C102 C100 C97 120.3(16) . .
N2 C101 C100 124.8(11) . .
C103 C102 C100 120.0(11) . .
C104 C103 C102 117.8(12) . .
N2 C104 C103 123.7(12) . .
O17 C105 O18 125.4(12) . .
O19 C106 O20 124.0(14) . .
O14 C107 O13 126.8(12) . .
O14 C107 C95 117.3(13) . .
O13 C107 C95 115.9(13) . .
O15 C108 O16 126.8(12) . .
O15 C108 C99 117.7(13) . .
O16 C108 C99 115.4(13) . .

loop_
_geom_bond_atom_site_label_1
_geom_bond_atom_site_label_2
_geom_bond_distance
_geom_bond_site_symmetry_2
Co1 O1 2.009(8) .
Co1 O2 2.032(8) .
Co1 O12 2.029(8) .
Co1 O21 2.159(9) .
Co1 S1 2.503(3) .
Co1 Cl1 2.620(3) .
Co2 O2 1.990(8) .
Co2 O3 2.008(7) .
Co2 O19 2.035(9) .
Co2 N1 2.120(11) 2_655
Co2 S2 2.501(3) .
Co2 Cl1 2.621(3) .
Co3 O4 1.983(8) .
Co3 O20 2.002(9) .
Co3 O14 2.007(9) .
Co3 O3 2.050(7) .
Co3 S3 2.550(3) .
Co3 Cl1 2.722(3) .
Co4 O4 1.980(8) .
Co4 O11 1.991(8) .
Co4 O13 2.019(9) .
Co4 O1 2.026(8) .
Co4 S4 2.539(3) .
Co4 Cl1 2.726(3) .
Co5 O5 1.971(8) .
Co5 O8 2.014(7) .
Co5 O9 2.016(8) .
Co5 O17 2.021(8) .
Co5 S5 2.517(3) .
Co5 Cl2 2.697(3) .
Co6 O5 1.992(8) .
Co6 O6 2.003(7) .
Co6 O10 2.004(9) .
Co6 O16 2.005(8) .
Co6 S6 2.541(3) .
Co7 O6 1.987(8) .
Co7 O7 2.003(7) .
Co7 O15 2.055(8) .
Co7 O22 2.146(8) .
Co7 S7 2.513(3) .
Co7 Cl2 2.616(3) .
Co8 O8 1.986(7) .
Co8 O7 2.026(8) .
Co8 O18 2.046(9) .
Co8 N2 2.110(10) 2_655
Co8 S8 2.505(3) .
Co8 Cl2 2.650(3) .
S1 C6 1.795(13) .
S1 C12 1.807(12) .
S2 C22 1.766(12) .
S2 C16 1.764(12) .
S3 C32 1.766(13) .
S3 C26 1.784(13) .
S4 C2 1.779(14) .
S4 C36 1.780(12) .
S5 C42 1.777(12) .
S5 C76 1.787(11) .
S6 C52 1.784(12) .
S6 C46 1.801(12) .
S7 C62 1.786(12) .
S7 C56 1.795(13) .
S8 C66 1.748(11) .
S8 C72 1.776(11) .
N1 C89 1.302(15) .
N1 C88 1.346(13) .
N1 Co2 2.120(11) 2_655
N2 C101 1.293(12) .
N2 C104 1.347(14) .
N2 Co8 2.110(10) 2_655
O1 C1 1.316(13) .
O2 C11 1.327(12) .
O3 C21 1.328(12) .
O4 C31 1.324(13) .
O5 C41 1.304(13) .
O6 C51 1.326(13) .
O7 C61 1.307(13) .
O8 C71 1.322(11) .
O9 C93 1.250(13) .
O10 C93 1.275(13) .
O11 C92 1.243(13) .
O12 C92 1.259(14) .
O13 C107 1.272(13) .
O14 C107 1.252(13) .
O15 C108 1.251(13) .
O16 C108 1.257(13) .
O17 C105 1.266(14) .
O18 C105 1.274(14) .
O19 C106 1.268(14) .
O20 C106 1.277(14) .
C1 C6 1.358(15) .
C1 C2 1.403(16) .
C2 C3 1.392(15) .
C3 C4 1.366(15) .
C4 C5 1.344(15) .
C4 C7 1.551(17) .
C5 C6 1.396(14) .
C7 C8 1.46(2) .
C7 C10 1.50(2) .
C7 C9 1.517(19) .
C11 C16 1.409(14) .
C11 C12 1.413(14) .
C12 C13 1.348(14) .
C13 C14 1.346(15) .
C14 C15 1.395(15) .
C14 C17 1.577(17) .
C15 C16 1.357(14) .
C17 C18 1.41(2) .
C17 C19 1.461(18) .
C17 C20 1.513(19) .
C21 C22 1.390(15) .
C21 C26 1.414(15) .
C22 C23 1.347(15) .
C23 C24 1.387(16) .
C24 C25 1.368(16) .
C24 C27 1.63(2) .
C25 C26 1.422(16) .
C27 C29 1.45(3) .
C27 C30 1.49(3) .
C27 C28 1.55(3) .
C31 C32 1.391(15) .
C31 C36 1.397(15) .
C32 C33 1.410(16) .
C33 C34 1.389(16) .
C34 C35 1.403(16) .
C34 C37 1.517(18) .
C35 C36 1.369(14) .
C37 C40 1.477(19) .
C37 C38 1.507(18) .
C37 C39 1.51(2) .
C41 C42 1.384(14) .
C41 C46 1.406(15) .
C42 C43 1.384(14) .
C43 C44 1.348(15) .
C44 C45 1.377(15) .
C44 C47 1.517(17) .
C45 C46 1.374(15) .
C47 C48 1.419(18) .
C47 C50 1.43(2) .
C47 C49 1.465(19) .
C51 C56 1.384(14) .
C51 C52 1.423(15) .
C52 C53 1.354(14) .
C53 C54 1.333(16) .
C54 C55 1.378(16) .
C54 C57 1.62(2) .
C55 C56 1.380(14) .
C57 C59 1.48(2) .
C57 C60 1.50(2) .
C57 C58 1.52(3) .
C61 C62 1.385(14) .
C61 C66 1.456(14) .
C62 C63 1.429(15) .
C63 C64 1.376(15) .
C64 C65 1.370(14) .
C64 C67 1.598(17) .
C65 C66 1.366(13) .
C67 C70 1.466(19) .
C67 C69 1.481(18) .
C67 C68 1.487(19) .
C71 C76 1.363(13) .
C71 C72 1.393(14) .
C72 C73 1.417(14) .
C73 C74 1.377(14) .
C74 C75 1.372(14) .
C74 C77 1.512(17) .
C75 C76 1.400(14) .
C77 C79 1.449(18) .
C77 C78 1.479(16) .
C77 C80 1.495(19) .
C81 C86 1.365(13) .
C81 C82 1.429(13) .
C81 C92 1.493(15) .
C82 C83 1.419(13) .
C83 C84 1.366(13) .
C83 C93 1.506(15) .
C84 C85 1.408(14) .
C85 C86 1.367(13) .
C85 C87 1.516(16) .
C87 C88 1.350(14) .
C87 C91 1.369(16) .
C89 C90 1.399(16) .
C90 C91 1.336(16) .
C94 C99 1.371(13) .
C94 C95 1.426(14) .
C95 C96 1.355(13) .
C95 C107 1.500(15) .
C96 C97 1.358(13) .
C97 C98 1.396(13) .
C97 C100 1.525(15) .
C98 C99 1.384(13) .
C99 C108 1.513(16) .
C100 C101 1.377(14) .
C100 C102 1.383(13) .
C102 C103 1.365(14) .
C103 C104 1.359(14) .
